data_7007196
loop_
_publ_author_name
'Bera, Jitendra K.'
'Schelter, Eric J.'
'Patra, Sanjib K.'
'Bacsa, John'
'Dunbar, Kim R.'

_publ_section_title
;
 Syntheses and reactivity studies of solvated dirhenium acetonitrile
 complexes.
;
_journal_issue 33
_journal_name_full 'Dalton transactions (Cambridge, England : 2003)'
_journal_page_first 4011
_journal_page_last 4019
_journal_paper_doi 10.1039/b601463a
_journal_year 2006
_chemical_formula_moiety 'C20 H30 N10 O Re2 4(B F4) 2(C2 H3 N)'
_chemical_formula_sum 'C12 H18 B2 F8 N6 O0.5 Re'
_chemical_formula_weight 614.14
_chemical_name_systematic
;
?
;
_space_group_IT_number 14
_symmetry_cell_setting monoclinic
_symmetry_space_group_name_Hall '-P 2yn'
_symmetry_space_group_name_H-M 'P 1 21/n 1'
_atom_sites_solution_hydrogens geom
_atom_sites_solution_primary direct
_atom_sites_solution_secondary difmap
_audit_creation_method SHELXL-97
_cell_angle_alpha 90.00
_cell_angle_beta 109.58(3)
_cell_angle_gamma 90.00
_cell_formula_units_Z 4
_cell_length_a 9.899(2)
_cell_length_b 22.286(5)
_cell_length_c 10.654(2)
_cell_measurement_reflns_used 928
_cell_measurement_temperature 100(2)
_cell_measurement_theta_max 27.332
_cell_measurement_theta_min 2.255
_cell_volume 2214.5(9)
_computing_cell_refinement 'Bruker SAINT'
_computing_data_collection 'Bruker APEX'
_computing_data_reduction 'Bruker SAINT'
_computing_molecular_graphics ORTEP
_computing_publication_material ciftab
_computing_structure_refinement 'SHELXL-97 (Sheldrick, 1997)'
_computing_structure_solution 'SHELXS-97 (Sheldrick, 1990)'
_diffrn_ambient_temperature 100(2)
_diffrn_measured_fraction_theta_full 0.950
_diffrn_measured_fraction_theta_max 0.950
_diffrn_measurement_device_type 'Bruker SMART APEX'
_diffrn_measurement_method 'omega scans'
_diffrn_radiation_monochromator graphite
_diffrn_radiation_source 'fine-focus sealed tube'
_diffrn_radiation_type MoK\a
_diffrn_radiation_wavelength 0.71073
_diffrn_reflns_av_R_equivalents 0.0562
_diffrn_reflns_av_sigmaI/netI 0.0642
_diffrn_reflns_limit_h_max 12
_diffrn_reflns_limit_h_min -12
_diffrn_reflns_limit_k_max 28
_diffrn_reflns_limit_k_min -26
_diffrn_reflns_limit_l_max 12
_diffrn_reflns_limit_l_min -14
_diffrn_reflns_number 16051
_diffrn_reflns_theta_full 28.32
_diffrn_reflns_theta_max 28.32
_diffrn_reflns_theta_min 1.83
_exptl_absorpt_coefficient_mu 5.565
_exptl_absorpt_correction_T_max 0.5796
_exptl_absorpt_correction_T_min 0.2143
_exptl_absorpt_correction_type empirical
_exptl_crystal_colour orange
_exptl_crystal_density_diffrn 1.842
_exptl_crystal_density_method 'not measured'
_exptl_crystal_description block
_exptl_crystal_F_000 1172
_exptl_crystal_size_max 0.40
_exptl_crystal_size_mid 0.16
_exptl_crystal_size_min 0.11
_refine_diff_density_max 2.241
_refine_diff_density_min -1.718
_refine_diff_density_rms 0.161
_refine_ls_extinction_method none
_refine_ls_goodness_of_fit_ref 0.943
_refine_ls_hydrogen_treatment constr
_refine_ls_matrix_type full
_refine_ls_number_parameters 274
_refine_ls_number_reflns 5237
_refine_ls_number_restraints 0
_refine_ls_restrained_S_all 0.943
_refine_ls_R_factor_all 0.0539
_refine_ls_R_factor_gt 0.0344
_refine_ls_shift/su_max 0.001
_refine_ls_shift/su_mean 0.001
_refine_ls_structure_factor_coef Fsqd
_refine_ls_weighting_details 'calc w=1/[\s^2^(Fo^2^)+(0.0362P)^2^+0.0000P] where P=(Fo^2^+2Fc^2^)/3'
_refine_ls_weighting_scheme calc
_refine_ls_wR_factor_gt 0.0711
_refine_ls_wR_factor_ref 0.0766
_reflns_number_gt 3907
_reflns_number_total 5237
_reflns_threshold_expression >2sigma(I)
_cod_data_source_file b601463a.txt
_cod_data_source_block compound2
_cod_depositor_comments
;
The following automatic conversions were performed:
'_symmetry_cell_setting' value 'Monoclinic' changed to 'monoclinic'
according to '/home/saulius/struct/CIF-dictionaries/cif_core.dic'
dictionary named 'cif_core.dic' version 2.4.1 from 2010-06-29.

Automatic conversion script
Id: cif_fix_enum 1527 2010-12-29 10:47:43Z saulius 
;
_cod_original_cell_volume 2214.4(8)
_cod_original_sg_symbol_H-M 'P 21/n'
_cod_original_formula_sum 'C12 H18 B2 F8 N6 O0.50 Re'
_cod_database_code 7007196

loop_
_symmetry_equiv_pos_as_xyz
'x, y, z'
'-x+1/2, y+1/2, -z+1/2'
'-x, -y, -z'
'x-1/2, -y-1/2, z-1/2'

loop_
_atom_site_label
_atom_site_type_symbol
_atom_site_fract_x
_atom_site_fract_y
_atom_site_fract_z
_atom_site_U_iso_or_equiv
_atom_site_adp_type
_atom_site_occupancy
_atom_site_symmetry_multiplicity
_atom_site_calc_flag
_atom_site_refinement_flags
_atom_site_disorder_assembly
_atom_site_disorder_group
Re1 Re -0.08254(2) 0.441774(9) 0.56631(2) 0.01873(7) Uani 1 1 d . . .
O1 O 0.0000 0.5000 0.5000 0.0380(14) Uani 1 2 d S . .
N1 N -0.1814(5) 0.37220(19) 0.6485(4) 0.0249(10) Uani 1 1 d . . .
N2 N -0.2128(4) 0.4173(2) 0.3780(4) 0.0227(9) Uani 1 1 d . . .
N3 N 0.0425(4) 0.45775(18) 0.7618(4) 0.0208(9) Uani 1 1 d . . .
N4 N 0.0638(4) 0.37779(18) 0.5559(4) 0.0224(9) Uani 1 1 d . . .
N5 N -0.2360(4) 0.49873(17) 0.5911(4) 0.0181(8) Uani 1 1 d . . .
C1 C -0.2254(6) 0.3385(2) 0.7056(5) 0.0275(12) Uani 1 1 d . . .
C2 C -0.2750(7) 0.2955(3) 0.7820(7) 0.0457(17) Uani 1 1 d . . .
H1A H -0.2592 0.2548 0.7553 0.069 Uiso 1 1 calc R . .
H1B H -0.3775 0.3017 0.7655 0.069 Uiso 1 1 calc R . .
H1C H -0.2218 0.3010 0.8770 0.069 Uiso 1 1 calc R . .
C3 C -0.2773(5) 0.4052(2) 0.2709(6) 0.0256(12) Uani 1 1 d . . .
C4 C -0.3623(6) 0.3916(3) 0.1324(5) 0.0322(13) Uani 1 1 d . . .
H4A H -0.4249 0.3572 0.1300 0.048 Uiso 1 1 calc R . .
H4B H -0.2980 0.3819 0.0825 0.048 Uiso 1 1 calc R . .
H4C H -0.4210 0.4265 0.0920 0.048 Uiso 1 1 calc R . .
C5 C 0.1116(6) 0.4639(3) 0.8704(6) 0.0294(12) Uani 1 1 d . . .
C6 C 0.1981(6) 0.4721(3) 1.0083(6) 0.0416(15) Uani 1 1 d . . .
H7A H 0.1950 0.5143 1.0329 0.062 Uiso 1 1 calc R . .
H7B H 0.2974 0.4606 1.0211 0.062 Uiso 1 1 calc R . .
H7C H 0.1605 0.4470 1.0646 0.062 Uiso 1 1 calc R . .
C7 C 0.1468(6) 0.3424(2) 0.5547(5) 0.0281(12) Uani 1 1 d . . .
C8 C 0.2500(7) 0.2974(3) 0.5534(7) 0.0446(16) Uani 1 1 d . . .
H5A H 0.3280 0.2972 0.6393 0.067 Uiso 1 1 calc R . .
H5B H 0.2890 0.3062 0.4821 0.067 Uiso 1 1 calc R . .
H5C H 0.2035 0.2579 0.5378 0.067 Uiso 1 1 calc R . .
C9 C -0.3190(5) 0.5290(2) 0.6117(5) 0.0227(11) Uani 1 1 d . . .
C10 C -0.4271(5) 0.5670(2) 0.6363(6) 0.0293(13) Uani 1 1 d . . .
H10A H -0.4896 0.5838 0.5518 0.044 Uiso 1 1 calc R . .
H10B H -0.3800 0.5997 0.6966 0.044 Uiso 1 1 calc R . .
H10C H -0.4846 0.5430 0.6769 0.044 Uiso 1 1 calc R . .
B1 B -0.0166(8) 0.6574(4) 0.8419(8) 0.0419(18) Uani 1 1 d . . .
B2 B 0.0277(7) -0.0779(3) -0.2832(7) 0.0306(15) Uani 1 1 d . . .
F11 F 0.0438(4) 0.6032(2) 0.8847(6) 0.0952(18) Uani 1 1 d . . .
F12 F -0.0012(6) 0.6983(3) 0.9421(5) 0.114(2) Uani 1 1 d . . .
F13 F 0.0473(5) 0.68499(18) 0.7602(5) 0.0702(13) Uani 1 1 d . . .
F14 F -0.1604(4) 0.65042(18) 0.7738(5) 0.0792(15) Uani 1 1 d . . .
F21 F 0.0805(5) -0.0813(2) -0.1490(4) 0.0790(14) Uani 1 1 d . . .
F22 F 0.0715(5) -0.0273(2) -0.3319(5) 0.0826(15) Uani 1 1 d . . .
F23 F -0.1202(4) -0.07510(17) -0.3220(4) 0.0556(11) Uani 1 1 d . . .
F24 F 0.0653(5) -0.12791(18) -0.3379(4) 0.0620(12) Uani 1 1 d . . .
N1S N 0.0374(8) 0.2304(4) -0.2310(8) 0.091(3) Uani 1 1 d . . .
C1S C 0.2700(8) 0.2697(4) -0.0582(7) 0.063(2) Uani 1 1 d . . .
H1S1 H 0.2491 0.2877 0.0172 0.094 Uiso 1 1 calc R . .
H1S2 H 0.3138 0.2998 -0.0994 0.094 Uiso 1 1 calc R . .
H1S3 H 0.3362 0.2359 -0.0267 0.094 Uiso 1 1 calc R . .
C2S C 0.1391(9) 0.2485(3) -0.1547(8) 0.0537(19) Uani 1 1 d . . .

loop_
_atom_site_aniso_label
_atom_site_aniso_U_11
_atom_site_aniso_U_22
_atom_site_aniso_U_33
_atom_site_aniso_U_23
_atom_site_aniso_U_13
_atom_site_aniso_U_12
Re1 0.01676(10) 0.02131(11) 0.01721(11) 0.00027(10) 0.00448(7) 0.00068(9)
O1 0.022(3) 0.046(3) 0.036(3) 0.005(3) -0.004(2) 0.019(3)
N1 0.026(2) 0.026(2) 0.021(2) 0.004(2) 0.006(2) 0.005(2)
N2 0.019(2) 0.027(2) 0.021(2) 0.000(2) 0.0060(19) -0.0014(19)
N3 0.017(2) 0.024(2) 0.020(2) 0.0013(19) 0.0044(19) 0.0054(18)
N4 0.027(2) 0.018(2) 0.021(2) -0.0050(19) 0.008(2) -0.0013(19)
N5 0.0165(19) 0.021(2) 0.015(2) -0.0006(18) 0.0023(17) -0.0013(18)
C1 0.031(3) 0.025(3) 0.025(3) 0.001(2) 0.008(3) 0.002(2)
C2 0.055(4) 0.032(3) 0.062(5) 0.014(3) 0.035(4) -0.001(3)
C3 0.023(3) 0.026(3) 0.028(3) -0.003(2) 0.010(2) -0.001(2)
C4 0.030(3) 0.040(3) 0.024(3) -0.006(3) 0.006(3) -0.001(3)
C5 0.029(3) 0.029(3) 0.029(3) 0.001(3) 0.008(3) -0.004(3)
C6 0.037(3) 0.059(4) 0.021(3) -0.003(3) -0.001(3) -0.009(3)
C7 0.031(3) 0.027(3) 0.024(3) -0.002(2) 0.007(2) 0.000(2)
C8 0.048(4) 0.039(4) 0.043(4) -0.013(3) 0.011(3) 0.016(3)
C9 0.020(2) 0.024(3) 0.024(3) 0.003(2) 0.007(2) -0.006(2)
C10 0.021(3) 0.036(3) 0.032(3) -0.008(3) 0.010(2) 0.001(2)
B1 0.035(4) 0.051(5) 0.037(4) -0.001(4) 0.007(3) 0.015(4)
B2 0.029(3) 0.037(4) 0.025(4) 0.000(3) 0.007(3) 0.002(3)
F11 0.045(2) 0.073(3) 0.169(5) 0.065(4) 0.039(3) 0.023(2)
F12 0.114(4) 0.159(6) 0.065(4) -0.048(4) 0.025(3) -0.022(4)
F13 0.067(3) 0.050(3) 0.104(4) 0.009(3) 0.043(3) -0.003(2)
F14 0.029(2) 0.047(2) 0.130(4) 0.014(3) -0.015(2) -0.0109(19)
F21 0.085(3) 0.114(4) 0.025(2) -0.012(3) 0.001(2) 0.020(3)
F22 0.088(3) 0.056(3) 0.122(4) 0.010(3) 0.059(3) -0.019(3)
F23 0.0319(19) 0.061(2) 0.071(3) 0.020(2) 0.013(2) 0.0101(18)
F24 0.083(3) 0.059(3) 0.039(2) -0.008(2) 0.014(2) 0.035(2)
N1S 0.062(5) 0.099(6) 0.097(6) -0.046(5) 0.007(4) 0.030(5)
C1S 0.062(5) 0.071(5) 0.051(5) 0.005(4) 0.015(4) -0.027(4)
C2S 0.053(5) 0.051(4) 0.056(5) -0.007(4) 0.017(4) 0.001(4)

loop_
_atom_type_symbol
_atom_type_description
_atom_type_scat_dispersion_real
_atom_type_scat_dispersion_imag
_atom_type_scat_source
C C 0.0033 0.0016 'International Tables Vol C Tables 4.2.6.8 and 6.1.1.4'
H H 0.0000 0.0000 'International Tables Vol C Tables 4.2.6.8 and 6.1.1.4'
B B 0.0013 0.0007 'International Tables Vol C Tables 4.2.6.8 and 6.1.1.4'
N N 0.0061 0.0033 'International Tables Vol C Tables 4.2.6.8 and 6.1.1.4'
F F 0.0171 0.0103 'International Tables Vol C Tables 4.2.6.8 and 6.1.1.4'
O O 0.0106 0.0060 'International Tables Vol C Tables 4.2.6.8 and 6.1.1.4'
Re Re -1.0185 7.2310 'International Tables Vol C Tables 4.2.6.8 and 6.1.1.4'

loop_
_geom_angle_atom_site_label_1
_geom_angle_atom_site_label_2
_geom_angle_atom_site_label_3
_geom_angle
_geom_angle_site_symmetry_1
_geom_angle_site_symmetry_3
_geom_angle_publ_flag
O1 Re1 N4 93.33(11) . . ?
O1 Re1 N2 91.54(11) . . ?
N4 Re1 N2 89.20(17) . . ?
O1 Re1 N5 93.28(11) . . ?
N4 Re1 N5 173.17(15) . . ?
N2 Re1 N5 92.32(16) . . ?
O1 Re1 N3 94.24(11) . . ?
N4 Re1 N3 88.78(16) . . ?
N2 Re1 N3 173.98(16) . . ?
N5 Re1 N3 89.04(15) . . ?
O1 Re1 N1 179.29(11) . . ?
N4 Re1 N1 86.99(16) . . ?
N2 Re1 N1 89.10(16) . . ?
N5 Re1 N1 86.38(15) . . ?
N3 Re1 N1 85.14(16) . . ?
Re1 O1 Re1 180.000 . 3_566 ?
C1 N1 Re1 172.2(4) . . ?
C3 N2 Re1 175.2(4) . . ?
C5 N3 Re1 177.0(4) . . ?
C7 N4 Re1 177.7(4) . . ?
C9 N5 Re1 176.2(4) . . ?
N1 C1 C2 177.5(6) . . ?
N2 C3 C4 178.2(6) . . ?
N3 C5 C6 179.4(7) . . ?
N4 C7 C8 179.3(6) . . ?
N5 C9 C10 178.9(6) . . ?
F11 B1 F14 109.8(6) . . ?
F11 B1 F12 114.1(7) . . ?
F14 B1 F12 108.1(6) . . ?
F11 B1 F13 111.5(5) . . ?
F14 B1 F13 109.3(6) . . ?
F12 B1 F13 103.8(6) . . ?
F21 B2 F24 110.0(5) . . ?
F21 B2 F22 112.8(6) . . ?
F24 B2 F22 110.1(5) . . ?
F21 B2 F23 108.3(5) . . ?
F24 B2 F23 108.8(5) . . ?
F22 B2 F23 106.7(5) . . ?
N1S C2S C1S 178.3(9) . . ?

loop_
_geom_bond_atom_site_label_1
_geom_bond_atom_site_label_2
_geom_bond_distance
_geom_bond_site_symmetry_2
_geom_bond_publ_flag
Re1 O1 1.7993(3) . ?
Re1 N4 2.062(4) . ?
Re1 N2 2.062(5) . ?
Re1 N5 2.064(4) . ?
Re1 N3 2.066(4) . ?
Re1 N1 2.169(4) . ?
O1 Re1 1.7993(3) 3_566 ?
N1 C1 1.141(6) . ?
N2 C3 1.138(6) . ?
N3 C5 1.138(7) . ?
N4 C7 1.142(6) . ?
N5 C9 1.140(6) . ?
C1 C2 1.445(8) . ?
C3 C4 1.464(7) . ?
C5 C6 1.443(8) . ?
C7 C8 1.436(7) . ?
C9 C10 1.455(7) . ?
B1 F11 1.357(8) . ?
B1 F14 1.373(8) . ?
B1 F12 1.374(9) . ?
B1 F13 1.379(8) . ?
B2 F21 1.350(7) . ?
B2 F24 1.366(7) . ?
B2 F22 1.370(8) . ?
B2 F23 1.383(7) . ?
N1S C2S 1.136(9) . ?
C1S C2S 1.436(10) . ?
